data_1576041
loop_
_publ_author_name
'Huang, Jin-Yu'
'Qin, Xin-Ting'
'Rao, Han-Wen'
'Chen, Zhi-Chao'
'Zhu, Lei'
'Ouyang, Qin'
'Du, Wei'
'Chen, Ying-Chun'

_publ_section_title
;
 Palladium-catalysed asymmetric annulations of Morita-Baylis-Hillman
 carbonates with allenes or alkenes <i>via</i> migratory insertion.
;
_journal_issue 47
_journal_name_full 'Chemical science'
_journal_page_first 22456
_journal_page_last 22464
_journal_paper_doi 10.1039/d5sc06910f
_journal_volume 16
_journal_year 2025
_chemical_formula_moiety 'C32 H16 F12 O8 S4 Sr, 2(C4 H7 N2)'
_chemical_formula_sum 'C40 H30 F12 N4 O8 S4 Sr'
_chemical_formula_weight 1138.54
_chemical_name_systematic '[2-MeIm]2[Sr(TTA)4]'
_space_group_crystal_system monoclinic
_space_group_IT_number 14
_space_group_name_Hall '-P 2ybc'
_space_group_name_H-M_alt 'P 1 21/c 1'
_atom_sites_solution_hydrogens mixed
_audit_creation_method SHELXL-2018/3
_audit_update_record
;
2025-07-26 deposited with the CCDC.	2025-10-16 downloaded from the CCDC.
;
_cell_angle_alpha 90
_cell_angle_beta 112.546(3)
_cell_angle_gamma 90
_cell_formula_units_Z 2
_cell_length_a 12.9496(9)
_cell_length_b 14.9981(10)
_cell_length_c 13.2216(9)
_cell_measurement_reflns_used 1600
_cell_measurement_temperature 295(2)
_cell_measurement_theta_max 14
_cell_measurement_theta_min 1
_cell_volume 2371.6(3)
_computing_structure_refinement 'SHELXL-2018/3 (Sheldrick, 2018)'
_computing_structure_solution 'SHELXT 2018/2 (Sheldrick, 2018)'
_diffrn_ambient_temperature 295(2)
_diffrn_measured_fraction_theta_full 0.998
_diffrn_measured_fraction_theta_max 0.995
_diffrn_measurement_device_type KappaCCD
_diffrn_measurement_method CCD
_diffrn_radiation_type MoK\a
_diffrn_radiation_wavelength 0.71073
_diffrn_reflns_av_R_equivalents 0.0809
_diffrn_reflns_av_unetI/netI 0.0341
_diffrn_reflns_Laue_measured_fraction_full 0.998
_diffrn_reflns_Laue_measured_fraction_max 0.995
_diffrn_reflns_limit_h_max 15
_diffrn_reflns_limit_h_min -15
_diffrn_reflns_limit_k_max 17
_diffrn_reflns_limit_k_min -17
_diffrn_reflns_limit_l_max 15
_diffrn_reflns_limit_l_min -15
_diffrn_reflns_number 37764
_diffrn_reflns_point_group_measured_fraction_full 0.998
_diffrn_reflns_point_group_measured_fraction_max 0.995
_diffrn_reflns_theta_full 25.242
_diffrn_reflns_theta_max 25.307
_diffrn_reflns_theta_min 1.703
_exptl_absorpt_coefficient_mu 1.414
_exptl_absorpt_correction_T_max 1.0000
_exptl_absorpt_correction_T_min 0.6981
_exptl_absorpt_correction_type refdelf
_exptl_absorpt_process_details
;
Parkin S,Moezzi B & Hope H, (1995) J. Appl. Cryst. 28, 53-56
Cubic fit to sin(theta)/lambda - 24 parameters
;
_exptl_crystal_colour white
_exptl_crystal_density_diffrn 1.594
_exptl_crystal_description plate
_exptl_crystal_F_000 1144
_exptl_crystal_preparation Luminescent
_exptl_crystal_size_max 0.430
_exptl_crystal_size_mid 0.340
_exptl_crystal_size_min 0.080
_refine_diff_density_max 0.806
_refine_diff_density_min -0.654
_refine_diff_density_rms 0.102
_refine_ls_extinction_method none
_refine_ls_goodness_of_fit_ref 1.093
_refine_ls_hydrogen_treatment mixed
_refine_ls_matrix_type full
_refine_ls_number_parameters 320
_refine_ls_number_reflns 4294
_refine_ls_number_restraints 0
_refine_ls_restrained_S_all 1.093
_refine_ls_R_factor_all 0.0760
_refine_ls_R_factor_gt 0.0496
_refine_ls_shift/su_max 0.001
_refine_ls_shift/su_mean 0.000
_refine_ls_structure_factor_coef Fsqd
_refine_ls_weighting_details 'w=1/[\s^2^(Fo^2^)+(0.0800P)^2^+2.1707P] where P=(Fo^2^+2Fc^2^)/3'
_refine_ls_weighting_scheme calc
_refine_ls_wR_factor_gt 0.1297
_refine_ls_wR_factor_ref 0.1518
_reflns_Friedel_coverage 0.000
_reflns_number_gt 3188
_reflns_number_total 4294
_reflns_threshold_expression 'I > 2\s(I)'
_cod_data_source_file d5sc06910f2.cif
_cod_data_source_block shelx_08
_cod_depositor_comments 'Adding full bibliography for 1576040--1576044.cif.'
_cod_original_sg_symbol_H-M 'P 21/c'
_cod_database_code 1576041
_shelx_shelxl_version_number 2018/3
_shelx_space_group_comment
;
The symmetry employed for this shelxl refinement is uniquely defined
by the following loop, which should always be used as a source of
symmetry information in preference to the above space-group names.
They are only intended as comments.
;
_shelx_estimated_absorpt_t_min 0.582
_shelx_estimated_absorpt_t_max 0.895

loop_
_space_group_symop_operation_xyz
'x, y, z'
'-x, y+1/2, -z+1/2'
'-x, -y, -z'
'x, -y-1/2, z-1/2'

loop_
_atom_site_label
_atom_site_type_symbol
_atom_site_fract_x
_atom_site_fract_y
_atom_site_fract_z
_atom_site_U_iso_or_equiv
_atom_site_adp_type
_atom_site_occupancy
_atom_site_site_symmetry_order
_atom_site_calc_flag
_atom_site_refinement_flags_posn
_atom_site_refinement_flags_adp
_atom_site_refinement_flags_occupancy
_atom_site_disorder_assembly
_atom_site_disorder_group
Sr1 Sr 0.500000 0.500000 0.500000 0.03180(18) Uani 1 2 d S . P . .
S1 S 0.72095(15) 0.42820(13) 0.23665(16) 0.0936(6) Uani 1 1 d . . . . .
S2 S 0.23429(12) 0.73645(11) 0.53693(13) 0.0790(5) Uani 1 1 d . . . . .
F1 F 0.1046(3) 0.4815(3) 0.0979(4) 0.1255(18) Uani 1 1 d . . . . .
F2 F 0.2321(3) 0.3847(2) 0.1483(3) 0.0993(12) Uani 1 1 d . . . . .
F3 F 0.2498(5) 0.4980(3) 0.0643(3) 0.1281(19) Uani 1 1 d . . . . .
F4 F 0.7161(4) 0.8123(3) 0.5554(4) 0.1321(17) Uani 1 1 d . . . . .
F5 F 0.8722(3) 0.7575(3) 0.5879(4) 0.139(2) Uani 1 1 d . . . . .
F6 F 0.7865(4) 0.7403(3) 0.6949(3) 0.1291(18) Uani 1 1 d . . . . .
O1 O 0.3627(2) 0.63150(19) 0.4403(2) 0.0484(7) Uani 1 1 d . . . . .
O2 O 0.3798(2) 0.50590(17) 0.2871(2) 0.0426(7) Uani 1 1 d . . . . .
O3 O 0.6249(3) 0.5048(2) 0.3877(3) 0.0516(8) Uani 1 1 d . . . . .
O4 O 0.6242(2) 0.64143(18) 0.5418(2) 0.0435(7) Uani 1 1 d . . . . .
N1 N 0.5267(3) 0.1649(3) 0.2507(4) 0.0610(12) Uani 1 1 d . . . . .
N2 N 0.4658(3) 0.2611(3) 0.3331(4) 0.0585(11) Uani 1 1 d . . . . .
C1 C 0.2600(3) 0.6280(3) 0.3821(3) 0.0410(9) Uani 1 1 d . . . . .
C2 C 0.2138(3) 0.5742(3) 0.2858(4) 0.0500(11) Uani 1 1 d . . . . .
H1 H 0.136814 0.576097 0.247000 0.060 Uiso 1 1 calc R U . . .
C3 C 0.2748(4) 0.5205(3) 0.2474(3) 0.0429(10) Uani 1 1 d . . . . .
C4 C 0.2137(4) 0.4712(4) 0.1390(4) 0.0621(13) Uani 1 1 d . . . . .
C5 C 0.1835(3) 0.6820(3) 0.4153(3) 0.0456(10) Uani 1 1 d . . . . .
C6 C 0.1064(5) 0.7767(4) 0.5185(5) 0.0770(16) Uani 1 1 d . . . . .
H1B H 0.098473 0.806228 0.583317 0.116 Uiso 1 1 d R U . . .
C7 C 0.0274(4) 0.7513(4) 0.4249(5) 0.0740(16) Uani 1 1 d . . . . .
H4 H -0.047270 0.767481 0.404010 0.089 Uiso 1 1 calc R U . . .
C8 C 0.0670(4) 0.6974(3) 0.3597(4) 0.0553(12) Uani 1 1 d . . . . .
H5 H 0.023370 0.675408 0.290726 0.066 Uiso 1 1 calc R U . . .
C9 C 0.7174(4) 0.5376(3) 0.4018(3) 0.0456(10) Uani 1 1 d . . . . .
C10 C 0.7657(4) 0.6112(3) 0.4725(4) 0.0572(12) Uani 1 1 d . . . . .
H6 H 0.836125 0.630216 0.478363 0.069 Uiso 1 1 calc R U . . .
C11 C 0.7166(3) 0.6560(3) 0.5323(3) 0.0461(10) Uani 1 1 d . . . . .
C12 C 0.7784(5) 0.7377(4) 0.5946(5) 0.0695(15) Uani 1 1 d . . . . .
C16 C 0.7810(4) 0.5005(3) 0.3399(4) 0.0571(12) Uani 1 1 d . . . . .
C17 C 0.8934(6) 0.5134(5) 0.3535(7) 0.109(3) Uani 1 1 d . . . . .
H14 H 0.942199 0.552204 0.404494 0.131 Uiso 1 1 calc R U . . .
C18 C 0.9223(9) 0.4613(7) 0.2817(10) 0.149(4) Uani 1 1 d . . . . .
H15 H 0.994535 0.458387 0.282889 0.178 Uiso 1 1 calc R U . . .
C19 C 0.8361(7) 0.4154(5) 0.2103(6) 0.099(2) Uani 1 1 d . . . . .
H1C H 0.845697 0.387838 0.140105 0.149 Uiso 1 1 d R U . . .
C20 C 0.4981(6) 0.1081(4) 0.4148(6) 0.102(2) Uani 1 1 d . . . . .
H20 H 0.544456 0.059362 0.410677 0.153 Uiso 1 1 calc R U . . .
H17 H 0.423666 0.086839 0.399209 0.153 Uiso 1 1 calc R U . . .
H21 H 0.528072 0.133313 0.486998 0.153 Uiso 1 1 calc R U . . .
C21 C 0.4954(4) 0.1764(3) 0.3344(4) 0.0597(13) Uani 1 1 d . . . . .
C22 C 0.5167(5) 0.2425(4) 0.1966(4) 0.0679(14) Uani 1 1 d . . . . .
H18 H 0.533044 0.252108 0.134826 0.082 Uiso 1 1 calc R U . . .
C23 C 0.4789(4) 0.3034(4) 0.2482(5) 0.0658(14) Uani 1 1 d . . . . .
H19 H 0.464481 0.363194 0.229367 0.079 Uiso 1 1 calc R U . . .
H2 H 0.550(5) 0.110(4) 0.241(5) 0.099 Uiso 1 1 d . U . . .
H1A H 0.434(5) 0.284(4) 0.373(5) 0.099 Uiso 1 1 d . U . . .

loop_
_atom_site_aniso_label
_atom_site_aniso_U_11
_atom_site_aniso_U_22
_atom_site_aniso_U_33
_atom_site_aniso_U_23
_atom_site_aniso_U_13
_atom_site_aniso_U_12
Sr1 0.0321(3) 0.0303(3) 0.0325(3) -0.0003(2) 0.01171(19) -0.0002(2)
S1 0.0980(12) 0.1001(13) 0.0966(12) -0.0370(10) 0.0527(10) -0.0125(10)
S2 0.0629(8) 0.0925(11) 0.0712(9) -0.0239(8) 0.0145(7) 0.0087(7)
F1 0.065(2) 0.162(4) 0.103(3) -0.067(3) -0.020(2) 0.015(2)
F2 0.117(3) 0.062(2) 0.089(2) -0.0258(18) 0.006(2) -0.0094(19)
F3 0.184(5) 0.151(4) 0.050(2) -0.018(2) 0.046(3) -0.056(3)
F4 0.148(4) 0.069(3) 0.175(5) -0.032(3) 0.057(3) -0.033(3)
F5 0.107(3) 0.158(4) 0.189(5) -0.108(4) 0.099(3) -0.089(3)
F6 0.156(4) 0.168(4) 0.066(2) -0.049(2) 0.046(2) -0.093(3)
O1 0.0396(16) 0.0470(18) 0.0493(17) -0.0033(13) 0.0065(13) 0.0066(13)
O2 0.0453(16) 0.0391(16) 0.0416(15) 0.0012(12) 0.0148(13) -0.0006(12)
O3 0.0480(17) 0.058(2) 0.0570(18) -0.0110(15) 0.0297(15) -0.0106(14)
O4 0.0474(16) 0.0401(16) 0.0504(17) -0.0057(13) 0.0270(13) -0.0056(12)
N1 0.056(2) 0.055(3) 0.062(3) -0.026(2) 0.0113(19) 0.0097(19)
N2 0.056(2) 0.054(3) 0.067(3) -0.025(2) 0.026(2) -0.0013(19)
C1 0.041(2) 0.035(2) 0.043(2) 0.0074(17) 0.0120(18) 0.0040(17)
C2 0.039(2) 0.053(3) 0.049(3) -0.001(2) 0.0071(19) 0.0018(19)
C3 0.045(2) 0.040(2) 0.039(2) 0.0059(17) 0.0107(18) -0.0047(17)
C4 0.060(3) 0.062(3) 0.051(3) -0.005(2) 0.007(2) -0.002(2)
C5 0.044(2) 0.044(2) 0.046(2) 0.0071(19) 0.0142(19) 0.0034(19)
C6 0.082(4) 0.081(4) 0.081(4) -0.013(3) 0.044(3) 0.012(3)
C7 0.047(3) 0.086(4) 0.090(4) -0.001(3) 0.027(3) 0.015(3)
C8 0.038(2) 0.061(3) 0.065(3) -0.007(2) 0.018(2) 0.009(2)
C9 0.047(2) 0.050(2) 0.046(2) 0.002(2) 0.0250(19) 0.000(2)
C10 0.045(2) 0.067(3) 0.064(3) -0.012(2) 0.027(2) -0.014(2)
C11 0.045(2) 0.051(3) 0.043(2) -0.0050(19) 0.0174(19) -0.0087(19)
C12 0.065(3) 0.075(4) 0.076(4) -0.024(3) 0.035(3) -0.027(3)
C16 0.061(3) 0.058(3) 0.067(3) -0.009(2) 0.040(2) -0.004(2)
C17 0.076(4) 0.123(6) 0.166(7) -0.081(5) 0.088(5) -0.043(4)
C18 0.143(8) 0.140(7) 0.232(12) -0.064(8) 0.148(9) -0.025(7)
C19 0.144(6) 0.078(5) 0.116(6) -0.023(4) 0.095(5) 0.001(4)
C20 0.131(6) 0.068(4) 0.114(6) -0.007(4) 0.055(5) 0.004(4)
C21 0.059(3) 0.051(3) 0.064(3) -0.015(2) 0.017(2) -0.002(2)
C22 0.073(3) 0.072(4) 0.057(3) -0.012(3) 0.022(3) 0.012(3)
C23 0.069(3) 0.057(3) 0.069(3) -0.012(3) 0.023(3) 0.008(3)

loop_
_atom_type_symbol
_atom_type_description
_atom_type_scat_dispersion_real
_atom_type_scat_dispersion_imag
_atom_type_scat_source
C C 0.0033 0.0016 'International Tables Vol C Tables 4.2.6.8 and 6.1.1.4'
H H 0.0000 0.0000 'International Tables Vol C Tables 4.2.6.8 and 6.1.1.4'
N N 0.0061 0.0033 'International Tables Vol C Tables 4.2.6.8 and 6.1.1.4'
O O 0.0106 0.0060 'International Tables Vol C Tables 4.2.6.8 and 6.1.1.4'
F F 0.0171 0.0103 'International Tables Vol C Tables 4.2.6.8 and 6.1.1.4'
Sr Sr -1.5307 3.2498 'International Tables Vol C Tables 4.2.6.8 and 6.1.1.4'
S S 0.1246 0.1234 'International Tables Vol C Tables 4.2.6.8 and 6.1.1.4'

loop_
_geom_angle_atom_site_label_1
_geom_angle_atom_site_label_2
_geom_angle_atom_site_label_3
_geom_angle
_geom_angle_site_symmetry_1
_geom_angle_site_symmetry_3
_geom_angle_publ_flag
O1 Sr1 O1 180.0 . 3_666 ?
O1 Sr1 O3 71.69(10) . 3_666 ?
O1 Sr1 O3 108.31(10) 3_666 3_666 ?
O1 Sr1 O3 108.31(10) . . ?
O1 Sr1 O3 71.69(10) 3_666 . ?
O3 Sr1 O3 180.0 3_666 . ?
O1 Sr1 O4 74.74(9) . . ?
O1 Sr1 O4 105.26(9) 3_666 . ?
O3 Sr1 O4 112.02(9) 3_666 . ?
O3 Sr1 O4 67.99(9) . . ?
O1 Sr1 O4 105.26(9) . 3_666 ?
O1 Sr1 O4 74.74(9) 3_666 3_666 ?
O3 Sr1 O4 67.98(9) 3_666 3_666 ?
O3 Sr1 O4 112.01(9) . 3_666 ?
O4 Sr1 O4 180.0 . 3_666 ?
O1 Sr1 O2 65.90(9) . . ?
O1 Sr1 O2 114.10(9) 3_666 . ?
O3 Sr1 O2 111.74(10) 3_666 . ?
O3 Sr1 O2 68.26(10) . . ?
O4 Sr1 O2 105.28(8) . . ?
O4 Sr1 O2 74.72(8) 3_666 . ?
O1 Sr1 O2 114.10(9) . 3_666 ?
O1 Sr1 O2 65.90(9) 3_666 3_666 ?
O3 Sr1 O2 68.26(10) 3_666 3_666 ?
O3 Sr1 O2 111.74(10) . 3_666 ?
O4 Sr1 O2 74.72(8) . 3_666 ?
O4 Sr1 O2 105.28(8) 3_666 3_666 ?
O2 Sr1 O2 180.00(11) . 3_666 ?
C19 S1 C16 94.1(3) . . ?
C6 S2 C5 91.9(3) . . ?
C1 O1 Sr1 127.0(3) . . ?
C3 O2 Sr1 122.9(3) . . ?
C9 O3 Sr1 134.9(3) . . ?
C11 O4 Sr1 130.7(3) . . ?
C21 N1 C22 109.4(4) . . ?
C21 N1 H2 117(4) . . ?
C22 N1 H2 133(4) . . ?
C21 N2 C23 109.4(4) . . ?
C21 N2 H1A 125(4) . . ?
C23 N2 H1A 125(4) . . ?
O1 C1 C2 123.5(4) . . ?
O1 C1 C5 118.0(4) . . ?
C2 C1 C5 118.4(4) . . ?
C3 C2 C1 124.3(4) . . ?
C3 C2 H1 117.9 . . ?
C1 C2 H1 117.9 . . ?
O2 C3 C2 129.1(4) . . ?
O2 C3 C4 112.9(4) . . ?
C2 C3 C4 118.0(4) . . ?
F3 C4 F1 106.9(5) . . ?
F3 C4 F2 105.6(5) . . ?
F1 C4 F2 106.4(5) . . ?
F3 C4 C3 110.6(4) . . ?
F1 C4 C3 114.7(5) . . ?
F2 C4 C3 112.1(4) . . ?
C8 C5 C1 129.7(4) . . ?
C8 C5 S2 111.2(3) . . ?
C1 C5 S2 119.2(3) . . ?
C7 C6 S2 113.3(4) . . ?
C7 C6 H1B 128.9 . . ?
S2 C6 H1B 116.7 . . ?
C6 C7 C8 113.7(5) . . ?
C6 C7 H4 123.1 . . ?
C8 C7 H4 123.1 . . ?
C7 C8 C5 109.8(4) . . ?
C7 C8 H5 125.1 . . ?
C5 C8 H5 125.1 . . ?
O3 C9 C10 124.0(4) . . ?
O3 C9 C16 118.7(4) . . ?
C10 C9 C16 117.3(4) . . ?
C11 C10 C9 125.2(4) . . ?
C11 C10 H6 117.4 . . ?
C9 C10 H6 117.4 . . ?
O4 C11 C10 129.7(4) . . ?
O4 C11 C12 113.9(4) . . ?
C10 C11 C12 116.4(4) . . ?
F5 C12 F6 110.9(5) . . ?
F5 C12 F4 102.8(5) . . ?
F6 C12 F4 99.7(5) . . ?
F5 C12 C11 117.6(5) . . ?
F6 C12 C11 113.6(5) . . ?
F4 C12 C11 110.1(5) . . ?
C17 C16 C9 130.2(5) . . ?
C17 C16 S1 109.0(4) . . ?
C9 C16 S1 120.7(4) . . ?
C18 C17 C16 111.8(6) . . ?
C18 C17 H14 124.1 . . ?
C16 C17 H14 124.1 . . ?
C19 C18 C17 113.5(7) . . ?
C19 C18 H15 123.2 . . ?
C17 C18 H15 123.2 . . ?
C18 C19 S1 111.4(5) . . ?
C18 C19 H1C 117.9 . . ?
S1 C19 H1C 129.7 . . ?
C21 C20 H20 109.5 . . ?
C21 C20 H17 109.5 . . ?
H20 C20 H17 109.5 . . ?
C21 C20 H21 109.5 . . ?
H20 C20 H21 109.5 . . ?
H17 C20 H21 109.5 . . ?
N2 C21 N1 107.0(5) . . ?
N2 C21 C20 127.3(5) . . ?
N1 C21 C20 125.6(5) . . ?
C23 C22 N1 107.4(5) . . ?
C23 C22 H18 126.3 . . ?
N1 C22 H18 126.3 . . ?
C22 C23 N2 106.7(5) . . ?
C22 C23 H19 126.6 . . ?
N2 C23 H19 126.6 . . ?

loop_
_geom_bond_atom_site_label_1
_geom_bond_atom_site_label_2
_geom_bond_distance
_geom_bond_site_symmetry_2
_geom_bond_publ_flag
Sr1 O1 2.569(3) . ?
Sr1 O1 2.569(3) 3_666 ?
Sr1 O3 2.583(3) 3_666 ?
Sr1 O3 2.583(3) . ?
Sr1 O4 2.590(3) . ?
Sr1 O4 2.590(3) 3_666 ?
Sr1 O2 2.645(3) . ?
Sr1 O2 2.645(3) 3_666 ?
S1 C19 1.667(7) . ?
S1 C16 1.682(5) . ?
S2 C6 1.690(6) . ?
S2 C5 1.696(5) . ?
F1 C4 1.314(6) . ?
F2 C4 1.316(6) . ?
F3 C4 1.307(7) . ?
F4 C12 1.362(7) . ?
F5 C12 1.286(6) . ?
F6 C12 1.290(6) . ?
O1 C1 1.256(5) . ?
O2 C3 1.274(5) . ?
O3 C9 1.241(5) . ?
O4 C11 1.269(5) . ?
N1 C21 1.328(7) . ?
N1 C22 1.346(7) . ?
N1 H2 0.89(6) . ?
N2 C21 1.324(7) . ?
N2 C23 1.356(7) . ?
N2 H1A 0.86(7) . ?
C1 C2 1.431(6) . ?
C1 C5 1.471(6) . ?
C2 C3 1.356(6) . ?
C2 H1 0.9300 . ?
C3 C4 1.535(7) . ?
C5 C8 1.421(6) . ?
C6 C7 1.323(8) . ?
C6 H1B 1.0048 . ?
C7 C8 1.414(7) . ?
C7 H4 0.9300 . ?
C8 H5 0.9300 . ?
C9 C10 1.427(6) . ?
C9 C16 1.474(6) . ?
C10 C11 1.366(6) . ?
C10 H6 0.9300 . ?
C11 C12 1.521(7) . ?
C16 C17 1.409(8) . ?
C17 C18 1.389(10) . ?
C17 H14 0.9300 . ?
C18 C19 1.342(12) . ?
C18 H15 0.9300 . ?
C19 H1C 1.0666 . ?
C20 C21 1.467(8) . ?
C20 H20 0.9600 . ?
C20 H17 0.9600 . ?
C20 H21 0.9600 . ?
C22 C23 1.339(7) . ?
C22 H18 0.9300 . ?
C23 H19 0.9300 . ?

loop_
_geom_hbond_atom_site_label_D
_geom_hbond_atom_site_label_H
_geom_hbond_atom_site_label_A
_geom_hbond_distance_DH
_geom_hbond_distance_HA
_geom_hbond_distance_DA
_geom_hbond_angle_DHA
_geom_hbond_site_symmetry_A
_geom_hbond_publ_flag
N1 H2 O2 0.89(6) 1.92(7) 2.805(5) 169(6) 2_645 yes
N2 H1A O4 0.86(7) 1.93(7) 2.777(5) 168(6) 3_666 yes
C20 H17 F4 0.96 2.60 3.180(9) 119.2 3_666 yes
C23 H19 O2 0.93 2.65 3.412(6) 140.0 . yes
C20 H17 F4 0.96 2.60 3.180(9) 119.2 3_666 yes
C23 H19 O2 0.93 2.65 3.412(6) 140.0 . yes
N1 H2 O2 0.89(6) 1.92(7) 2.805(5) 169(6) 2_645 yes
N2 H1A O4 0.86(7) 1.93(7) 2.777(5) 168(6) 3_666 yes

loop_
_geom_torsion_atom_site_label_1
_geom_torsion_atom_site_label_2
_geom_torsion_atom_site_label_3
_geom_torsion_atom_site_label_4
_geom_torsion
_geom_torsion_site_symmetry_1
_geom_torsion_site_symmetry_2
_geom_torsion_site_symmetry_3
_geom_torsion_site_symmetry_4
_geom_torsion_publ_flag
Sr1 O1 C1 C2 -42.9(6) . . . . ?
Sr1 O1 C1 C5 136.8(3) . . . . ?
O1 C1 C2 C3 0.7(7) . . . . ?
C5 C1 C2 C3 -179.0(4) . . . . ?
Sr1 O2 C3 C2 35.3(6) . . . . ?
Sr1 O2 C3 C4 -147.0(3) . . . . ?
C1 C2 C3 O2 1.3(8) . . . . ?
C1 C2 C3 C4 -176.3(4) . . . . ?
O2 C3 C4 F3 -61.8(6) . . . . ?
C2 C3 C4 F3 116.2(5) . . . . ?
O2 C3 C4 F1 177.2(5) . . . . ?
C2 C3 C4 F1 -4.8(7) . . . . ?
O2 C3 C4 F2 55.7(6) . . . . ?
C2 C3 C4 F2 -126.3(5) . . . . ?
O1 C1 C5 C8 173.0(4) . . . . ?
C2 C1 C5 C8 -7.3(7) . . . . ?
O1 C1 C5 S2 -7.0(5) . . . . ?
C2 C1 C5 S2 172.7(3) . . . . ?
C6 S2 C5 C8 1.4(4) . . . . ?
C6 S2 C5 C1 -178.6(4) . . . . ?
C5 S2 C6 C7 -0.3(5) . . . . ?
S2 C6 C7 C8 -1.0(7) . . . . ?
C6 C7 C8 C5 2.1(7) . . . . ?
C1 C5 C8 C7 177.8(5) . . . . ?
S2 C5 C8 C7 -2.2(5) . . . . ?
Sr1 O3 C9 C10 -23.8(7) . . . . ?
Sr1 O3 C9 C16 158.0(3) . . . . ?
O3 C9 C10 C11 -1.0(8) . . . . ?
C16 C9 C10 C11 177.2(5) . . . . ?
Sr1 O4 C11 C10 18.6(7) . . . . ?
Sr1 O4 C11 C12 -163.7(3) . . . . ?
C9 C10 C11 O4 2.9(9) . . . . ?
C9 C10 C11 C12 -174.8(5) . . . . ?
O4 C11 C12 F5 -179.1(5) . . . . ?
C10 C11 C12 F5 -1.1(8) . . . . ?
O4 C11 C12 F6 49.0(7) . . . . ?
C10 C11 C12 F6 -133.0(6) . . . . ?
O4 C11 C12 F4 -61.9(6) . . . . ?
C10 C11 C12 F4 116.1(5) . . . . ?
O3 C9 C16 C17 -167.4(7) . . . . ?
C10 C9 C16 C17 14.2(9) . . . . ?
O3 C9 C16 S1 10.6(7) . . . . ?
C10 C9 C16 S1 -167.7(4) . . . . ?
C19 S1 C16 C17 -0.6(6) . . . . ?
C19 S1 C16 C9 -179.0(5) . . . . ?
C9 C16 C17 C18 176.1(8) . . . . ?
S1 C16 C17 C18 -2.1(10) . . . . ?
C16 C17 C18 C19 4.6(14) . . . . ?
C17 C18 C19 S1 -5.0(13) . . . . ?
C16 S1 C19 C18 3.2(8) . . . . ?
C23 N2 C21 N1 -0.2(6) . . . . ?
C23 N2 C21 C20 177.5(6) . . . . ?
C22 N1 C21 N2 0.0(6) . . . . ?
C22 N1 C21 C20 -177.8(6) . . . . ?
C21 N1 C22 C23 0.2(6) . . . . ?
N1 C22 C23 N2 -0.4(6) . . . . ?
C21 N2 C23 C22 0.4(6) . . . . ?
